data_4082867
loop_
_publ_author_name
'Kamitani, Masahiro'
'Nishiguchi, Yoshinori'
'Tada, Ryosuke'
'Itazaki, Masumi'
'Nakazawa, Hiroshi'

_publ_section_title
;
 Synthesis of Fe--H/Si--H and Fe--H/Ge--H Bifunctional Complexes and Their
 Catalytic Hydrogenation Reactions toward Nonpolar Unsaturated Organic
 Molecules
;
_journal_issue 7
_journal_name_full Organometallics
_journal_page_first 1532
_journal_paper_doi 10.1021/om5000562
_journal_volume 33
_journal_year 2014
_chemical_formula_moiety 'C48 H38 Fe O4 Si2'
_chemical_formula_sum 'C48 H38 Fe O4 Si2'
_chemical_formula_weight 790.81
_space_group_IT_number 2
_symmetry_cell_setting triclinic
_symmetry_Int_Tables_number 2
_symmetry_space_group_name_Hall '-P 1'
_symmetry_space_group_name_H-M 'P -1'
_cell_angle_alpha 89.243(9)
_cell_angle_beta 71.201(7)
_cell_angle_gamma 67.550(7)
_cell_formula_units_Z 4
_cell_length_a 14.062(3)
_cell_length_b 15.879(4)
_cell_length_c 20.468(6)
_cell_measurement_reflns_used 9552
_cell_measurement_temperature 150(2)
_cell_measurement_theta_max 27.4835
_cell_measurement_theta_min 4.0033
_cell_volume 3967.0(18)
_computing_cell_refinement CrystalClear
_computing_data_collection 'CrystalClear (Rigaku, 2001)'
_computing_molecular_graphics 'Ortep-3 for Windows (Farrugia, 1997)'
_computing_publication_material SHELXL97
_computing_structure_refinement 'SHELXL-97 (Sheldrick, 1997)'
_computing_structure_solution 'SIR97 (Altomare <i>et al.</i>,  1999)'
_diffrn_ambient_temperature 150(2)
_diffrn_detector_area_resol_mean 7.32
_diffrn_measured_fraction_theta_full 0.989
_diffrn_measured_fraction_theta_max 0.985
_diffrn_measurement_details
;
scan:
    Number of images: 600
               Slice: -80.0000 - 100.0000
         Image width: 0.3000
            Exp time: 5.0000
       Rotation axis: Phi
               Omega: 0.0000
                 Chi: 0.0000
                 Phi: 0.0000
                 XTD: 45.2618
              2theta: 19.7984
scan:
    Number of images: 160
               Slice: -20.0000 - 28.0000
         Image width: 0.3000
            Exp time: 5.0000
       Rotation axis: Omega
               Omega: 0.0000
                 Chi: 90.0000
                 Phi: 0.0000
                 XTD: 45.2618
              2theta: 19.7984
scan:
    Number of images: 160
               Slice: -20.0000 - 28.0000
         Image width: 0.3000
            Exp time: 5.0000
       Rotation axis: Omega
               Omega: 0.0000
                 Chi: 90.0000
                 Phi: 90.0000
                 XTD: 45.2618
              2theta: 19.7984
scan:
    Number of images: 160
               Slice: -20.0000 - 28.0000
         Image width: 0.3000
            Exp time: 5.0000
       Rotation axis: Omega
               Omega: 0.0000
                 Chi: 90.0000
                 Phi: 180.0000
                 XTD: 45.2618
              2theta: 19.7984
scan:
    Number of images: 160
               Slice: -20.0000 - 28.0000
         Image width: 0.3000
            Exp time: 5.0000
       Rotation axis: Omega
               Omega: 0.0000
                 Chi: 90.0000
                 Phi: 270.0000
                 XTD: 45.2618
              2theta: 19.7984

;
_diffrn_measurement_device 'Mercury CCD (2x2 bin mode)'
_diffrn_measurement_device_details 'AFC7: Eulerian 3-circle'
_diffrn_measurement_device_type 'Rigaku/MSC Mercury CCD'
_diffrn_measurement_method '\w or \f'
_diffrn_radiation_detector CCD
_diffrn_radiation_monochromator 'Graphite Monochromator'
_diffrn_radiation_source 'Rotating Anode'
_diffrn_radiation_type MoK\a
_diffrn_radiation_wavelength 0.71070
_diffrn_reflns_av_R_equivalents 0.0555
_diffrn_reflns_av_sigmaI/netI 0.0840
_diffrn_reflns_limit_h_max 18
_diffrn_reflns_limit_h_min -17
_diffrn_reflns_limit_k_max 20
_diffrn_reflns_limit_k_min -13
_diffrn_reflns_limit_l_max 24
_diffrn_reflns_limit_l_min -26
_diffrn_reflns_number 32175
_diffrn_reflns_reduction_process 'Lp corrections applied'
_diffrn_reflns_theta_full 25.00
_diffrn_reflns_theta_max 27.48
_diffrn_reflns_theta_min 4.01
_diffrn_source_current 250.0000
_diffrn_source_power 12.5000
_diffrn_source_voltage 50.0000
_exptl_absorpt_coefficient_mu 0.486
_exptl_absorpt_correction_T_max 0.9530
_exptl_absorpt_correction_T_min 0.8484
_exptl_absorpt_correction_type multi-scan
_exptl_absorpt_process_details '(Jacobson, 1998)'
_exptl_crystal_colour 'Pale Yellow'
_exptl_crystal_density_diffrn 1.324
_exptl_crystal_density_method 'not measured'
_exptl_crystal_description Platelet
_exptl_crystal_F_000 1648
_exptl_crystal_preparation 'mounted on the CryoLoop with Palaton oil and placed in N2 stream at 150(2) K'
_exptl_crystal_size_max 0.35
_exptl_crystal_size_mid 0.30
_exptl_crystal_size_min 0.10
_refine_diff_density_max 0.466
_refine_diff_density_min -0.489
_refine_diff_density_rms 0.077
_refine_ls_extinction_method none
_refine_ls_goodness_of_fit_ref 1.061
_refine_ls_hydrogen_treatment constr
_refine_ls_matrix_type full
_refine_ls_number_parameters 1016
_refine_ls_number_reflns 17949
_refine_ls_number_restraints 0
_refine_ls_restrained_S_all 1.061
_refine_ls_R_factor_all 0.0916
_refine_ls_R_factor_gt 0.0591
_refine_ls_shift/su_max 0.001
_refine_ls_shift/su_mean 0.000
_refine_ls_structure_factor_coef Fsqd
_refine_ls_weighting_details 'calc w=1/[\s^2^(Fo^2^)+(0.0573P)^2^+2.7170P] where P=(Fo^2^+2Fc^2^)/3'
_refine_ls_weighting_scheme calc
_refine_ls_wR_factor_gt 0.1361
_refine_ls_wR_factor_ref 0.1485
_reflns_number_gt 12893
_reflns_number_total 17949
_reflns_threshold_expression >2sigma(I)
_cod_data_source_file om5000562_si_001.cif
_cod_data_source_block KAM1161
_cod_depositor_comments
;
The following automatic conversions were performed:

'_exptl_absorpt_correction_type' value 'Multi-scan' changed to
'multi-scan' according to
/usr/data/users/saulius/automatic-downloads/rss-feeds/ACS/lib/dictionaries/cif_core.dic
dictionary named 'cif_core.dic' version 2.4.2 from 2011-04-26.

Automatic conversion script
Id: cif_fix_values 2281 2013-09-26 08:29:07Z andrius 

 Adding full bibliography for 4082867.cif.
;
_cod_original_cell_volume 3966.9(17)
_cod_original_sg_symbol_H-M P-1
_cod_database_code 4082867

loop_
_symmetry_equiv_pos_as_xyz
'x, y, z'
'-x, -y, -z'

loop_
_atom_site_label
_atom_site_type_symbol
_atom_site_fract_x
_atom_site_fract_y
_atom_site_fract_z
_atom_site_U_iso_or_equiv
_atom_site_adp_type
_atom_site_occupancy
_atom_site_symmetry_multiplicity
_atom_site_calc_flag
_atom_site_refinement_flags
_atom_site_disorder_assembly
_atom_site_disorder_group
Fe1 Fe 0.42660(4) 0.69449(3) 0.41196(2) 0.02094(11) Uani 1 1 d . . .
C1 C 0.3054(3) 0.7819(2) 0.47015(18) 0.0339(8) Uani 1 1 d . . .
O1 O 0.2298(3) 0.8421(2) 0.50419(14) 0.0585(8) Uani 1 1 d . . .
C2 C 0.4057(3) 0.5928(2) 0.44460(18) 0.0282(7) Uani 1 1 d . . .
O2 O 0.3932(2) 0.53022(17) 0.46624(14) 0.0431(7) Uani 1 1 d . . .
C3 C 0.5082(3) 0.6969(2) 0.46201(18) 0.0298(7) Uani 1 1 d . . .
O3 O 0.5625(2) 0.69794(18) 0.49358(14) 0.0434(6) Uani 1 1 d . . .
O4 O 0.49012(19) 0.54202(14) 0.27606(13) 0.0312(5) Uani 1 1 d . . .
C4 C 0.4774(3) 0.6178(2) 0.29996(16) 0.0224(6) Uani 1 1 d . . .
C5 C 0.5592(2) 0.64333(19) 0.31627(16) 0.0201(6) Uani 1 1 d . A .
C6 C 0.5131(2) 0.74220(19) 0.32849(15) 0.0196(6) Uani 1 1 d . . .
C7 C 0.4010(2) 0.77729(19) 0.33302(15) 0.0184(6) Uani 1 1 d . . .
C8 C 0.3730(2) 0.7002(2) 0.32486(15) 0.0205(6) Uani 1 1 d . . .
C9 C 0.5681(3) 0.8062(2) 0.33311(18) 0.0259(7) Uani 1 1 d . . .
H9A H 0.6074 0.8154 0.2857 0.031 Uiso 1 1 calc R . .
H9B H 0.6224 0.7785 0.3565 0.031 Uiso 1 1 calc R . .
C10 C 0.4828(3) 0.8985(2) 0.3739(2) 0.0306(8) Uani 1 1 d . . .
H10A H 0.4512 0.8902 0.4230 0.037 Uiso 1 1 calc R . .
H10B H 0.5188 0.9416 0.3729 0.037 Uiso 1 1 calc R . .
C11 C 0.3917(3) 0.9395(2) 0.3438(2) 0.0337(8) Uani 1 1 d . . .
H11A H 0.4230 0.9540 0.2965 0.040 Uiso 1 1 calc R . .
H11B H 0.3374 0.9981 0.3728 0.040 Uiso 1 1 calc R . .
C12 C 0.3318(3) 0.8779(2) 0.33937(17) 0.0231(6) Uani 1 1 d . . .
H12A H 0.2657 0.8944 0.3815 0.028 Uiso 1 1 calc R . .
H12B H 0.3074 0.8899 0.2986 0.028 Uiso 1 1 calc R . .
Si1 Si 0.70597(7) 0.55929(5) 0.28678(4) 0.01958(18) Uani 1 1 d . . .
C13 C 0.7416(2) 0.5343(2) 0.19039(16) 0.0218(6) Uani 1 1 d . A .
C14 C 0.6932(3) 0.5986(2) 0.15199(18) 0.0305(7) Uani 1 1 d . . .
H14A H 0.6404 0.6574 0.1750 0.037 Uiso 1 1 calc R A .
C15 C 0.7193(3) 0.5797(3) 0.0807(2) 0.0383(9) Uani 1 1 d . A .
H15A H 0.6851 0.6253 0.0556 0.046 Uiso 1 1 calc R . .
C16 C 0.7952(3) 0.4941(3) 0.04658(19) 0.0391(9) Uani 1 1 d . . .
H16A H 0.8140 0.4807 -0.0021 0.047 Uiso 1 1 calc R A .
C17 C 0.8437(3) 0.4281(3) 0.0837(2) 0.0417(9) Uani 1 1 d . A .
H17A H 0.8952 0.3690 0.0605 0.050 Uiso 1 1 calc R . .
C18 C 0.8176(3) 0.4479(2) 0.15492(18) 0.0309(7) Uani 1 1 d . . .
H18A H 0.8520 0.4021 0.1798 0.037 Uiso 1 1 calc R A .
C19 C 0.7976(2) 0.61087(19) 0.30351(16) 0.0217(6) Uani 1 1 d . A .
C20 C 0.8557(3) 0.6473(2) 0.25090(18) 0.0255(7) Uani 1 1 d . . .
H20A H 0.8486 0.6459 0.2063 0.031 Uiso 1 1 calc R A .
C21 C 0.9238(3) 0.6856(2) 0.26210(19) 0.0299(7) Uani 1 1 d . A .
H21A H 0.9622 0.7107 0.2257 0.036 Uiso 1 1 calc R . .
C22 C 0.9354(3) 0.6871(2) 0.32683(19) 0.0323(8) Uani 1 1 d . . .
H22A H 0.9822 0.7129 0.3347 0.039 Uiso 1 1 calc R A .
C23 C 0.8790(3) 0.6509(2) 0.37997(19) 0.0333(8) Uani 1 1 d . A .
H23A H 0.8871 0.6517 0.4243 0.040 Uiso 1 1 calc R . .
C24 C 0.8104(3) 0.6133(2) 0.36818(17) 0.0283(7) Uani 1 1 d . . .
H24A H 0.7717 0.5887 0.4049 0.034 Uiso 1 1 calc R A .
C25 C 0.7196(13) 0.4496(9) 0.3243(10) 0.0192(18) Uani 0.50 1 d P A 1
C26 C 0.8164(11) 0.3977(9) 0.3385(9) 0.0285(17) Uani 0.50 1 d P A 1
H26A H 0.8705 0.4220 0.3319 0.034 Uiso 0.50 1 calc PR A 1
C27 C 0.8345(9) 0.3111(8) 0.3620(6) 0.039(2) Uani 0.50 1 d P A 1
H27A H 0.9000 0.2776 0.3713 0.047 Uiso 0.50 1 calc PR A 1
C28 C 0.7562(8) 0.2751(7) 0.3716(5) 0.035(2) Uani 0.50 1 d P A 1
H28A H 0.7693 0.2156 0.3856 0.042 Uiso 0.50 1 calc PR A 1
C29 C 0.6608(10) 0.3248(9) 0.3611(8) 0.040(3) Uani 0.50 1 d P A 1
H29A H 0.6052 0.3016 0.3709 0.047 Uiso 0.50 1 calc PR A 1
C30 C 0.6436(11) 0.4097(10) 0.3362(10) 0.0287(19) Uani 0.50 1 d P A 1
H30A H 0.5777 0.4415 0.3269 0.034 Uiso 0.50 1 calc PR A 1
Si2 Si 0.24728(7) 0.69301(6) 0.31593(5) 0.02103(18) Uani 1 1 d . . .
C31 C 0.2852(3) 0.6492(2) 0.22244(17) 0.0224(6) Uani 1 1 d . . .
C32 C 0.3716(3) 0.6584(2) 0.16936(18) 0.0297(7) Uani 1 1 d . . .
H32A H 0.4136 0.6867 0.1809 0.036 Uiso 1 1 calc R . .
C33 C 0.3975(3) 0.6273(2) 0.10054(18) 0.0345(8) Uani 1 1 d . . .
H33A H 0.4573 0.6337 0.0656 0.041 Uiso 1 1 calc R . .
C34 C 0.3365(3) 0.5867(2) 0.08228(19) 0.0374(8) Uani 1 1 d . . .
H34A H 0.3533 0.5665 0.0349 0.045 Uiso 1 1 calc R . .
C35 C 0.2515(3) 0.5758(3) 0.1333(2) 0.0376(9) Uani 1 1 d . . .
H35A H 0.2102 0.5471 0.1211 0.045 Uiso 1 1 calc R . .
C36 C 0.2261(3) 0.6067(2) 0.20249(19) 0.0307(8) Uani 1 1 d . . .
H36A H 0.1673 0.5988 0.2372 0.037 Uiso 1 1 calc R . .
C37 C 0.1316(2) 0.8098(2) 0.33612(17) 0.0249(7) Uani 1 1 d . . .
C38 C 0.0736(3) 0.8584(2) 0.4034(2) 0.0356(8) Uani 1 1 d . . .
H38A H 0.0914 0.8310 0.4418 0.043 Uiso 1 1 calc R . .
C39 C -0.0091(3) 0.9455(3) 0.4149(2) 0.0401(9) Uani 1 1 d . . .
H39A H -0.0483 0.9766 0.4609 0.048 Uiso 1 1 calc R . .
C40 C -0.0344(3) 0.9868(3) 0.3596(2) 0.0464(10) Uani 1 1 d . . .
H40A H -0.0903 1.0468 0.3673 0.056 Uiso 1 1 calc R . .
C41 C 0.0210(3) 0.9416(3) 0.2939(2) 0.0479(10) Uani 1 1 d . . .
H41A H 0.0033 0.9702 0.2559 0.058 Uiso 1 1 calc R . .
C42 C 0.1029(3) 0.8541(2) 0.2821(2) 0.0343(8) Uani 1 1 d . . .
H42A H 0.1404 0.8237 0.2359 0.041 Uiso 1 1 calc R . .
C43 C 0.2078(3) 0.6090(2) 0.37243(18) 0.0263(7) Uani 1 1 d . . .
C44 C 0.1252(3) 0.6343(3) 0.4374(2) 0.0436(10) Uani 1 1 d . . .
H44A H 0.0836 0.6975 0.4546 0.052 Uiso 1 1 calc R . .
C45 C 0.1028(4) 0.5675(4) 0.4775(2) 0.0606(13) Uani 1 1 d . . .
H45A H 0.0478 0.5858 0.5223 0.073 Uiso 1 1 calc R . .
C46 C 0.1594(5) 0.4767(4) 0.4527(3) 0.0616(14) Uani 1 1 d . . .
H46A H 0.1428 0.4317 0.4796 0.074 Uiso 1 1 calc R . .
C47 C 0.2398(4) 0.4507(3) 0.3890(3) 0.0613(13) Uani 1 1 d . . .
H47A H 0.2796 0.3873 0.3718 0.074 Uiso 1 1 calc R . .
C48 C 0.2642(3) 0.5157(3) 0.3490(2) 0.0452(10) Uani 1 1 d . . .
H48A H 0.3206 0.4961 0.3048 0.054 Uiso 1 1 calc R . .
Fe2 Fe 0.59401(3) 0.13216(3) 0.08802(2) 0.01800(10) Uani 1 1 d . . .
C49 C 0.6132(3) 0.0203(2) 0.05097(17) 0.0289(7) Uani 1 1 d . . .
O5 O 0.6255(2) -0.04762(17) 0.02536(14) 0.0451(7) Uani 1 1 d . . .
C50 C 0.5130(3) 0.1994(2) 0.03952(17) 0.0261(7) Uani 1 1 d . . .
O6 O 0.4615(2) 0.24529(18) 0.00946(13) 0.0381(6) Uani 1 1 d . . .
C51 C 0.7163(3) 0.1362(2) 0.02785(17) 0.0261(7) Uani 1 1 d . . .
O7 O 0.7941(2) 0.1409(2) -0.00886(13) 0.0420(7) Uani 1 1 d . . .
O8 O 0.55350(17) 0.00914(14) 0.22455(11) 0.0227(5) Uani 1 1 d . . .
C52 C 0.5552(2) 0.08026(19) 0.19964(15) 0.0190(6) Uani 1 1 d . . .
C53 C 0.4652(2) 0.15577(19) 0.18538(15) 0.0182(6) Uani 1 1 d . . .
C54 C 0.4981(2) 0.23209(19) 0.17458(15) 0.0185(6) Uani 1 1 d . B .
C55 C 0.6116(2) 0.20012(19) 0.16658(15) 0.0181(6) Uani 1 1 d . B .
C56 C 0.6522(2) 0.10357(18) 0.17344(15) 0.0154(5) Uani 1 1 d . . .
C57 C 0.4276(3) 0.3322(2) 0.17694(19) 0.0264(7) Uani 1 1 d . . .
H57A H 0.3597 0.3505 0.2180 0.032 Uiso 0.787(18) 1 calc PR B 1
H57B H 0.4067 0.3410 0.1348 0.032 Uiso 0.787(18) 1 calc PR B 1
H57C H 0.3845 0.3597 0.2259 0.032 Uiso 0.213(18) 1 calc PR B 2
H57D H 0.3758 0.3377 0.1523 0.032 Uiso 0.213(18) 1 calc PR B 2
C58 C 0.4875(5) 0.3933(4) 0.1810(6) 0.0330(17) Uani 0.787(18) 1 d P B 1
H58A H 0.4491 0.4545 0.1687 0.040 Uiso 0.787(18) 1 calc PR B 1
H58B H 0.4852 0.4016 0.2294 0.040 Uiso 0.787(18) 1 calc PR B 1
C59 C 0.6052(4) 0.3539(3) 0.1331(5) 0.0324(16) Uani 0.787(18) 1 d P B 1
H59A H 0.6380 0.3990 0.1331 0.039 Uiso 0.787(18) 1 calc PR B 1
H59B H 0.6087 0.3407 0.0851 0.039 Uiso 0.787(18) 1 calc PR B 1
C60 C 0.6699(3) 0.26476(19) 0.15766(18) 0.0246(7) Uani 1 1 d . . .
H60A H 0.7446 0.2347 0.1230 0.030 Uiso 0.787(18) 1 calc PR B 1
H60B H 0.6765 0.2794 0.2024 0.030 Uiso 0.787(18) 1 calc PR B 1
H60C H 0.7149 0.2513 0.1881 0.030 Uiso 0.213(18) 1 calc PR B 2
H60D H 0.7194 0.2551 0.1089 0.030 Uiso 0.213(18) 1 calc PR B 2
Si3 Si 0.32390(7) 0.15692(5) 0.21103(4) 0.01844(17) Uani 1 1 d . . .
C61 C 0.2688(2) 0.16613(19) 0.30844(16) 0.0219(6) Uani 1 1 d . . .
C62 C 0.3179(3) 0.1870(2) 0.35191(18) 0.0301(7) Uani 1 1 d . . .
H62A H 0.3833 0.1966 0.3317 0.036 Uiso 1 1 calc R . .
C63 C 0.2735(3) 0.1938(2) 0.42364(19) 0.0387(9) Uani 1 1 d . . .
H63A H 0.3083 0.2084 0.4520 0.046 Uiso 1 1 calc R . .
C64 C 0.1784(3) 0.1795(3) 0.45414(19) 0.0391(9) Uani 1 1 d . . .
H64A H 0.1477 0.1843 0.5033 0.047 Uiso 1 1 calc R . .
C65 C 0.1290(3) 0.1584(3) 0.4126(2) 0.0390(9) Uani 1 1 d . . .
H65A H 0.0642 0.1479 0.4332 0.047 Uiso 1 1 calc R . .
C66 C 0.1727(3) 0.1524(2) 0.34129(19) 0.0337(8) Uani 1 1 d . . .
H66A H 0.1366 0.1385 0.3136 0.040 Uiso 1 1 calc R . .
C67 C 0.3216(2) 0.0508(2) 0.17317(16) 0.0209(6) Uani 1 1 d . . .
C68 C 0.4065(3) -0.0360(2) 0.16019(17) 0.0248(7) Uani 1 1 d . . .
H68A H 0.4732 -0.0425 0.1660 0.030 Uiso 1 1 calc R . .
C69 C 0.3947(3) -0.1133(2) 0.13886(18) 0.0295(7) Uani 1 1 d . . .
H69A H 0.4534 -0.1719 0.1303 0.035 Uiso 1 1 calc R . .
C70 C 0.2993(3) -0.1055(2) 0.13014(18) 0.0299(8) Uani 1 1 d . . .
H70A H 0.2913 -0.1587 0.1165 0.036 Uiso 1 1 calc R . .
C71 C 0.2145(3) -0.0201(2) 0.14132(19) 0.0316(8) Uani 1 1 d . . .
H71A H 0.1489 -0.0143 0.1343 0.038 Uiso 1 1 calc R . .
C72 C 0.2252(3) 0.0574(2) 0.16286(18) 0.0292(7) Uani 1 1 d . . .
H72A H 0.1663 0.1157 0.1707 0.035 Uiso 1 1 calc R . .
C73 C 0.2285(2) 0.2610(2) 0.18531(17) 0.0223(6) Uani 1 1 d . . .
C74 C 0.2260(3) 0.2644(2) 0.11742(19) 0.0283(7) Uani 1 1 d . . .
H74A H 0.2718 0.2121 0.0836 0.034 Uiso 1 1 calc R . .
C75 C 0.1574(3) 0.3431(3) 0.0987(2) 0.0378(9) Uani 1 1 d . . .
H75A H 0.1560 0.3438 0.0526 0.045 Uiso 1 1 calc R . .
C76 C 0.0916(3) 0.4200(3) 0.1470(2) 0.0427(10) Uani 1 1 d . . .
H76A H 0.0453 0.4737 0.1341 0.051 Uiso 1 1 calc R . .
C77 C 0.0931(3) 0.4186(2) 0.2139(2) 0.0402(9) Uani 1 1 d . . .
H77A H 0.0481 0.4716 0.2471 0.048 Uiso 1 1 calc R . .
C78 C 0.1607(3) 0.3396(2) 0.2330(2) 0.0307(7) Uani 1 1 d . . .
H78A H 0.1606 0.3394 0.2794 0.037 Uiso 1 1 calc R . .
Si4 Si 0.78145(7) 0.02472(5) 0.18810(4) 0.01808(17) Uani 1 1 d . . .
C79 C 0.7362(2) 0.0163(2) 0.28394(16) 0.0214(6) Uani 1 1 d . . .
C80 C 0.6602(3) 0.0920(2) 0.33266(18) 0.0315(8) Uani 1 1 d . . .
H80A H 0.6319 0.1501 0.3172 0.038 Uiso 1 1 calc R . .
C81 C 0.6249(3) 0.0844(3) 0.40324(19) 0.0392(9) Uani 1 1 d . . .
H81A H 0.5740 0.1372 0.4355 0.047 Uiso 1 1 calc R . .
C82 C 0.6633(3) 0.0007(3) 0.42655(19) 0.0385(9) Uani 1 1 d . . .
H82A H 0.6393 -0.0046 0.4748 0.046 Uiso 1 1 calc R . .
C83 C 0.7370(3) -0.0755(3) 0.37940(19) 0.0383(9) Uani 1 1 d . . .
H83A H 0.7627 -0.1338 0.3951 0.046 Uiso 1 1 calc R . .
C84 C 0.7735(3) -0.0675(2) 0.30924(18) 0.0301(7) Uani 1 1 d . . .
H84A H 0.8253 -0.1205 0.2775 0.036 Uiso 1 1 calc R . .
C85 C 0.8819(2) 0.0801(2) 0.16081(17) 0.0209(6) Uani 1 1 d . . .
C86 C 0.9433(3) 0.0721(2) 0.09002(17) 0.0249(7) Uani 1 1 d . . .
H86A H 0.9432 0.0300 0.0575 0.030 Uiso 1 1 calc R . .
C87 C 1.0039(3) 0.1244(2) 0.06679(19) 0.0317(8) Uani 1 1 d . . .
H87A H 1.0454 0.1178 0.0188 0.038 Uiso 1 1 calc R . .
C88 C 1.0039(3) 0.1864(2) 0.1136(2) 0.0338(8) Uani 1 1 d . . .
H88A H 1.0435 0.2239 0.0975 0.041 Uiso 1 1 calc R . .
C89 C 0.9469(3) 0.1939(2) 0.1832(2) 0.0304(8) Uani 1 1 d . . .
H89A H 0.9486 0.2356 0.2151 0.036 Uiso 1 1 calc R . .
C90 C 0.8865(3) 0.1409(2) 0.20746(18) 0.0250(7) Uani 1 1 d . . .
H90A H 0.8484 0.1461 0.2559 0.030 Uiso 1 1 calc R . .
C91 C 0.8470(3) -0.0941(2) 0.13966(16) 0.0226(6) Uani 1 1 d . . .
C92 C 0.9601(3) -0.1440(2) 0.12045(18) 0.0297(7) Uani 1 1 d . . .
H92A H 1.0039 -0.1154 0.1289 0.036 Uiso 1 1 calc R . .
C93 C 1.0102(3) -0.2349(2) 0.0892(2) 0.0394(9) Uani 1 1 d . . .
H93A H 1.0872 -0.2676 0.0765 0.047 Uiso 1 1 calc R . .
C94 C 0.9464(3) -0.2767(2) 0.07687(19) 0.0405(9) Uani 1 1 d . . .
H94A H 0.9798 -0.3385 0.0555 0.049 Uiso 1 1 calc R . .
C95 C 0.8351(3) -0.2293(2) 0.0954(2) 0.0401(9) Uani 1 1 d . . .
H95A H 0.7921 -0.2588 0.0869 0.048 Uiso 1 1 calc R . .
C96 C 0.7849(3) -0.1388(2) 0.12659(18) 0.0292(7) Uani 1 1 d . . .
H96A H 0.7078 -0.1070 0.1392 0.035 Uiso 1 1 calc R . .
C25B C 0.7404(12) 0.4491(8) 0.3285(10) 0.0192(18) Uani 0.50 1 d PG A 2
C26B C 0.8432(10) 0.4070(8) 0.3347(8) 0.0285(17) Uani 0.50 1 d PG A 2
H26B H 0.8918 0.4375 0.3243 0.034 Uiso 0.50 1 calc PR A 2
C27B C 0.8750(6) 0.3202(7) 0.3561(6) 0.039(2) Uani 0.50 1 d PG A 2
H27B H 0.9453 0.2914 0.3604 0.047 Uiso 0.50 1 calc PR A 2
C28B C 0.8040(7) 0.2755(6) 0.3713(5) 0.035(2) Uani 0.50 1 d PG A 2
H28B H 0.8257 0.2162 0.3860 0.042 Uiso 0.50 1 calc PR A 2
C29B C 0.7012(7) 0.3177(8) 0.3651(7) 0.040(3) Uani 0.50 1 d PG A 2
H29B H 0.6526 0.2871 0.3755 0.047 Uiso 0.50 1 calc PR A 2
C30B C 0.6694(9) 0.4045(9) 0.3437(9) 0.0287(19) Uani 0.50 1 d PG A 2
H30B H 0.5991 0.4333 0.3395 0.034 Uiso 0.50 1 calc PR A 2
C59B C 0.5884(18) 0.3628(12) 0.176(2) 0.031(6) Uani 0.213(18) 1 d P B 2
H59C H 0.6282 0.4036 0.1623 0.037 Uiso 0.213(18) 1 calc PR B 2
H59D H 0.5510 0.3755 0.2270 0.037 Uiso 0.213(18) 1 calc PR B 2
C58B C 0.5026(18) 0.3861(15) 0.141(2) 0.036(6) Uani 0.213(18) 1 d P B 2
H58C H 0.5377 0.3658 0.0904 0.043 Uiso 0.213(18) 1 calc PR B 2
H58D H 0.4583 0.4531 0.1486 0.043 Uiso 0.213(18) 1 calc PR B 2

loop_
_atom_site_aniso_label
_atom_site_aniso_U_11
_atom_site_aniso_U_22
_atom_site_aniso_U_33
_atom_site_aniso_U_23
_atom_site_aniso_U_13
_atom_site_aniso_U_12
Fe1 0.0224(2) 0.0181(2) 0.0174(2) 0.00057(17) -0.00332(18) -0.00574(18)
C1 0.040(2) 0.0313(18) 0.0176(18) 0.0046(14) -0.0073(16) -0.0034(17)
O1 0.0525(19) 0.0498(17) 0.0238(15) 0.0002(13) 0.0020(14) 0.0187(15)
C2 0.0306(18) 0.0267(16) 0.0248(18) 0.0042(14) -0.0080(15) -0.0101(15)
O2 0.0545(18) 0.0359(14) 0.0459(17) 0.0188(12) -0.0182(14) -0.0250(14)
C3 0.0332(19) 0.0268(16) 0.0216(18) -0.0010(13) -0.0050(15) -0.0074(15)
O3 0.0441(16) 0.0498(16) 0.0346(16) -0.0046(12) -0.0189(13) -0.0122(13)
O4 0.0290(13) 0.0228(11) 0.0361(14) -0.0104(10) -0.0027(11) -0.0109(10)
C4 0.0233(16) 0.0210(14) 0.0194(16) -0.0023(12) -0.0023(13) -0.0090(13)
C5 0.0205(15) 0.0184(14) 0.0187(16) 0.0008(11) -0.0029(12) -0.0083(12)
C6 0.0200(15) 0.0206(14) 0.0170(15) 0.0017(11) -0.0055(12) -0.0074(12)
C7 0.0225(15) 0.0186(14) 0.0117(14) 0.0027(11) -0.0044(12) -0.0068(12)
C8 0.0205(15) 0.0213(14) 0.0165(15) -0.0004(11) -0.0016(12) -0.0087(13)
C9 0.0245(17) 0.0217(15) 0.0330(19) -0.0008(13) -0.0080(14) -0.0120(14)
C10 0.0310(18) 0.0173(15) 0.042(2) -0.0028(14) -0.0096(16) -0.0099(14)
C11 0.0316(19) 0.0217(16) 0.049(2) 0.0075(15) -0.0149(17) -0.0112(15)
C12 0.0200(15) 0.0217(15) 0.0240(17) 0.0063(12) -0.0044(13) -0.0071(13)
Si1 0.0190(4) 0.0168(4) 0.0192(4) 0.0018(3) -0.0047(3) -0.0047(3)
C13 0.0188(15) 0.0233(15) 0.0224(17) 0.0012(12) -0.0054(13) -0.0088(13)
C14 0.0288(18) 0.0290(17) 0.0264(19) 0.0057(14) -0.0086(15) -0.0046(15)
C15 0.038(2) 0.050(2) 0.030(2) 0.0144(17) -0.0174(17) -0.0166(19)
C16 0.039(2) 0.057(2) 0.0197(19) 0.0003(17) -0.0047(16) -0.021(2)
C17 0.042(2) 0.038(2) 0.028(2) -0.0091(16) -0.0033(18) -0.0047(18)
C18 0.0256(18) 0.0309(17) 0.0252(18) 0.0005(14) -0.0058(15) -0.0023(15)
C19 0.0169(15) 0.0183(14) 0.0239(17) 0.0025(12) -0.0078(13) 0.0000(12)
C20 0.0245(17) 0.0242(15) 0.0248(18) 0.0026(13) -0.0088(14) -0.0062(13)
C21 0.0251(17) 0.0255(16) 0.038(2) 0.0068(14) -0.0101(15) -0.0097(14)
C22 0.0267(18) 0.0357(18) 0.037(2) 0.0018(15) -0.0120(16) -0.0143(16)
C23 0.0327(19) 0.041(2) 0.028(2) 0.0033(15) -0.0172(16) -0.0119(17)
C24 0.0249(17) 0.0350(18) 0.0219(17) 0.0035(14) -0.0071(14) -0.0094(15)
C25 0.022(5) 0.0175(15) 0.015(2) -0.0009(13) -0.010(3) -0.002(2)
C26 0.027(6) 0.027(3) 0.032(3) 0.008(2) -0.011(4) -0.011(3)
C27 0.042(6) 0.030(3) 0.034(3) 0.009(2) -0.014(5) -0.003(4)
C28 0.051(7) 0.020(2) 0.019(2) 0.0029(16) 0.003(4) -0.012(5)
C29 0.054(8) 0.026(3) 0.035(3) 0.003(2) -0.004(5) -0.020(5)
C30 0.039(5) 0.025(2) 0.025(4) 0.0006(19) -0.013(3) -0.014(3)
Si2 0.0184(4) 0.0222(4) 0.0209(5) 0.0007(3) -0.0040(4) -0.0086(3)
C31 0.0225(16) 0.0195(14) 0.0237(17) 0.0022(12) -0.0084(13) -0.0064(13)
C32 0.0375(19) 0.0231(15) 0.0308(19) 0.0037(13) -0.0088(16) -0.0170(15)
C33 0.042(2) 0.0327(18) 0.0222(18) 0.0030(14) -0.0010(16) -0.0167(17)
C34 0.050(2) 0.0370(19) 0.0220(19) 0.0009(15) -0.0124(17) -0.0132(18)
C35 0.036(2) 0.042(2) 0.038(2) -0.0043(17) -0.0172(18) -0.0153(17)
C36 0.0221(17) 0.0332(18) 0.032(2) -0.0028(15) -0.0034(15) -0.0102(15)
C37 0.0172(15) 0.0265(16) 0.0279(18) 0.0001(13) -0.0027(13) -0.0096(13)
C38 0.0317(19) 0.0382(19) 0.029(2) -0.0053(15) -0.0062(16) -0.0091(16)
C39 0.028(2) 0.0366(19) 0.036(2) -0.0109(16) 0.0004(17) -0.0018(16)
C40 0.035(2) 0.0310(19) 0.050(3) -0.0039(18) -0.007(2) 0.0049(17)
C41 0.041(2) 0.044(2) 0.041(2) 0.0057(19) -0.013(2) 0.0003(19)
C42 0.0289(19) 0.0326(18) 0.030(2) 0.0006(15) -0.0045(16) -0.0046(15)
C43 0.0247(17) 0.0311(17) 0.0296(19) 0.0081(14) -0.0120(14) -0.0156(14)
C44 0.047(2) 0.055(2) 0.032(2) 0.0086(18) -0.0065(19) -0.029(2)
C45 0.068(3) 0.089(4) 0.035(3) 0.024(2) -0.007(2) -0.052(3)
C46 0.085(4) 0.077(3) 0.058(3) 0.041(3) -0.035(3) -0.061(3)
C47 0.081(4) 0.040(2) 0.075(4) 0.024(2) -0.031(3) -0.035(3)
C48 0.049(2) 0.034(2) 0.050(3) 0.0106(18) -0.008(2) -0.0219(19)
Fe2 0.0174(2) 0.0188(2) 0.0173(2) 0.00132(16) -0.00561(18) -0.00690(17)
C49 0.0333(19) 0.0305(17) 0.0195(17) 0.0015(13) -0.0060(15) -0.0119(15)
O5 0.067(2) 0.0323(13) 0.0335(15) -0.0074(11) -0.0091(14) -0.0241(14)
C50 0.0242(17) 0.0299(16) 0.0210(17) 0.0011(13) -0.0043(14) -0.0102(14)
O6 0.0328(14) 0.0502(15) 0.0262(14) 0.0112(12) -0.0130(12) -0.0089(12)
C51 0.0243(17) 0.0358(17) 0.0181(16) 0.0018(13) -0.0100(14) -0.0097(15)
O7 0.0284(14) 0.0760(19) 0.0272(14) 0.0073(13) -0.0075(12) -0.0283(14)
O8 0.0226(11) 0.0221(10) 0.0281(12) 0.0102(9) -0.0117(10) -0.0115(9)
C52 0.0160(14) 0.0199(14) 0.0181(15) -0.0017(11) -0.0036(12) -0.0060(12)
C53 0.0185(15) 0.0197(14) 0.0156(15) -0.0004(11) -0.0046(12) -0.0078(12)
C54 0.0179(15) 0.0182(13) 0.0162(15) -0.0014(11) -0.0060(12) -0.0038(12)
C55 0.0193(15) 0.0177(13) 0.0161(15) -0.0016(11) -0.0056(12) -0.0065(12)
C56 0.0140(14) 0.0173(13) 0.0144(14) 0.0015(11) -0.0063(11) -0.0044(11)
C57 0.0220(16) 0.0166(14) 0.039(2) 0.0009(13) -0.0129(15) -0.0042(13)
C58 0.027(3) 0.018(2) 0.056(5) 0.005(3) -0.017(3) -0.008(2)
C59 0.035(3) 0.021(2) 0.050(5) 0.012(3) -0.021(3) -0.016(2)
C60 0.0217(16) 0.0178(14) 0.0362(19) 0.0024(13) -0.0121(14) -0.0080(13)
Si3 0.0144(4) 0.0182(4) 0.0207(4) 0.0016(3) -0.0055(3) -0.0048(3)
C61 0.0204(15) 0.0159(13) 0.0227(17) 0.0031(12) -0.0048(13) -0.0023(12)
C62 0.037(2) 0.0261(16) 0.0286(19) 0.0012(14) -0.0096(16) -0.0147(15)
C63 0.053(2) 0.039(2) 0.027(2) -0.0016(16) -0.0151(18) -0.0202(19)
C64 0.040(2) 0.042(2) 0.0211(19) 0.0010(15) -0.0015(16) -0.0089(18)
C65 0.0252(19) 0.051(2) 0.032(2) 0.0093(17) -0.0026(16) -0.0118(17)
C66 0.0199(17) 0.042(2) 0.031(2) 0.0056(16) -0.0040(15) -0.0078(15)
C67 0.0199(15) 0.0264(15) 0.0184(16) 0.0024(12) -0.0065(13) -0.0112(13)
C68 0.0216(16) 0.0245(15) 0.0296(18) 0.0015(13) -0.0133(14) -0.0067(13)
C69 0.0327(19) 0.0214(15) 0.0302(19) -0.0018(13) -0.0105(15) -0.0064(14)
C70 0.041(2) 0.0280(16) 0.0297(19) 0.0028(14) -0.0178(16) -0.0187(16)
C71 0.0326(19) 0.0366(19) 0.038(2) 0.0087(15) -0.0188(16) -0.0215(16)
C72 0.0258(17) 0.0301(17) 0.035(2) 0.0066(14) -0.0126(15) -0.0127(15)
C73 0.0162(15) 0.0254(15) 0.0265(17) 0.0075(13) -0.0084(13) -0.0087(13)
C74 0.0266(17) 0.0313(17) 0.034(2) 0.0117(14) -0.0139(15) -0.0162(15)
C75 0.041(2) 0.049(2) 0.042(2) 0.0251(18) -0.0245(19) -0.0291(19)
C76 0.029(2) 0.034(2) 0.070(3) 0.028(2) -0.025(2) -0.0122(17)
C77 0.0261(19) 0.0259(17) 0.057(3) 0.0107(17) -0.0092(18) -0.0032(15)
C78 0.0233(17) 0.0266(16) 0.036(2) 0.0066(14) -0.0066(15) -0.0068(14)
Si4 0.0156(4) 0.0170(4) 0.0197(4) 0.0012(3) -0.0057(3) -0.0047(3)
C79 0.0211(15) 0.0243(15) 0.0185(16) -0.0007(12) -0.0065(13) -0.0087(13)
C80 0.039(2) 0.0242(16) 0.0244(18) -0.0023(13) -0.0096(16) -0.0058(15)
C81 0.051(2) 0.0350(19) 0.0231(19) -0.0080(15) -0.0047(17) -0.0137(18)
C82 0.054(2) 0.046(2) 0.0192(18) 0.0016(16) -0.0085(17) -0.027(2)
C83 0.052(2) 0.0341(19) 0.026(2) 0.0089(15) -0.0143(18) -0.0143(18)
C84 0.0326(19) 0.0262(16) 0.0232(18) 0.0007(13) -0.0086(15) -0.0038(15)
C85 0.0133(14) 0.0212(14) 0.0283(17) 0.0037(12) -0.0095(13) -0.0052(12)
C86 0.0196(16) 0.0264(16) 0.0279(18) 0.0023(13) -0.0089(14) -0.0076(13)
C87 0.0277(18) 0.0389(19) 0.0303(19) 0.0132(15) -0.0099(15) -0.0156(16)
C88 0.0252(18) 0.0295(17) 0.057(3) 0.0174(17) -0.0210(18) -0.0159(15)
C89 0.0289(18) 0.0284(17) 0.043(2) 0.0062(15) -0.0224(17) -0.0131(15)
C90 0.0214(16) 0.0250(15) 0.0278(18) 0.0021(13) -0.0103(14) -0.0067(13)
C91 0.0243(16) 0.0188(14) 0.0186(16) 0.0013(12) -0.0021(13) -0.0066(13)
C92 0.0290(18) 0.0251(16) 0.0259(18) 0.0038(13) -0.0049(15) -0.0051(14)
C93 0.035(2) 0.0256(17) 0.032(2) 0.0049(15) 0.0023(17) 0.0033(16)
C94 0.053(3) 0.0211(16) 0.0243(19) -0.0029(14) 0.0062(17) -0.0070(17)
C95 0.056(3) 0.0287(18) 0.036(2) -0.0021(16) -0.0074(19) -0.0238(19)
C96 0.0293(18) 0.0230(15) 0.0306(19) -0.0007(13) -0.0066(15) -0.0083(14)
C25B 0.022(5) 0.0175(15) 0.015(2) -0.0009(13) -0.010(3) -0.002(2)
C26B 0.027(6) 0.027(3) 0.032(3) 0.008(2) -0.011(4) -0.011(3)
C27B 0.042(6) 0.030(3) 0.034(3) 0.009(2) -0.014(5) -0.003(4)
C28B 0.051(7) 0.020(2) 0.019(2) 0.0029(16) 0.003(4) -0.012(5)
C29B 0.054(8) 0.026(3) 0.035(3) 0.003(2) -0.004(5) -0.020(5)
C30B 0.039(5) 0.025(2) 0.025(4) 0.0006(19) -0.013(3) -0.014(3)
C59B 0.027(10) 0.018(8) 0.062(19) 0.010(10) -0.033(12) -0.010(7)
C58B 0.025(10) 0.023(9) 0.052(17) 0.018(11) -0.003(12) -0.010(8)

loop_
_atom_type_symbol
_atom_type_description
_atom_type_scat_dispersion_real
_atom_type_scat_dispersion_imag
_atom_type_scat_source
C C 0.0033 0.0016 'International Tables Vol C Tables 4.2.6.8 and 6.1.1.4'
H H 0.0000 0.0000 'International Tables Vol C Tables 4.2.6.8 and 6.1.1.4'
O O 0.0106 0.0060 'International Tables Vol C Tables 4.2.6.8 and 6.1.1.4'
Si Si 0.0817 0.0704 'International Tables Vol C Tables 4.2.6.8 and 6.1.1.4'
Fe Fe 0.3463 0.8444 'International Tables Vol C Tables 4.2.6.8 and 6.1.1.4'

loop_
_geom_angle_atom_site_label_1
_geom_angle_atom_site_label_2
_geom_angle_atom_site_label_3
_geom_angle
C3 Fe1 C1 93.66(16)
C3 Fe1 C2 95.25(15)
C1 Fe1 C2 99.55(16)
C3 Fe1 C6 93.05(14)
C1 Fe1 C6 114.27(14)
C2 Fe1 C6 144.52(13)
C3 Fe1 C7 125.04(13)
C1 Fe1 C7 86.83(14)
C2 Fe1 C7 138.89(13)
C6 Fe1 C7 39.99(11)
C3 Fe1 C5 95.29(14)
C1 Fe1 C5 153.25(14)
C2 Fe1 C5 104.64(13)
C6 Fe1 C5 40.14(11)
C7 Fe1 C5 67.44(12)
C3 Fe1 C8 159.94(13)
C1 Fe1 C8 97.72(14)
C2 Fe1 C8 99.06(13)
C6 Fe1 C8 67.21(11)
C7 Fe1 C8 39.93(10)
C5 Fe1 C8 67.55(12)
C3 Fe1 C4 130.43(14)
C1 Fe1 C4 135.19(14)
C2 Fe1 C4 85.63(13)
C6 Fe1 C4 63.16(10)
C7 Fe1 C4 63.10(11)
C5 Fe1 C4 38.15(10)
C8 Fe1 C4 37.99(11)
O1 C1 Fe1 175.0(3)
O2 C2 Fe1 178.3(3)
O3 C3 Fe1 179.0(3)
O4 C4 C8 126.2(3)
O4 C4 C5 127.6(3)
C8 C4 C5 105.9(2)
O4 C4 Fe1 136.2(2)
C8 C4 Fe1 62.56(16)
C5 C4 Fe1 61.98(15)
C6 C5 C4 106.1(3)
C6 C5 Si1 130.1(2)
C4 C5 Si1 119.1(2)
C6 C5 Fe1 68.15(17)
C4 C5 Fe1 79.88(17)
Si1 C5 Fe1 136.74(17)
C7 C6 C5 109.7(2)
C7 C6 C9 121.0(3)
C5 C6 C9 129.2(3)
C7 C6 Fe1 71.10(16)
C5 C6 Fe1 71.71(16)
C9 C6 Fe1 125.8(2)
C6 C7 C8 108.2(2)
C6 C7 C12 123.2(2)
C8 C7 C12 128.4(3)
C6 C7 Fe1 68.91(16)
C8 C7 Fe1 71.25(17)
C12 C7 Fe1 129.1(2)
C7 C8 C4 106.7(2)
C7 C8 Si2 132.3(2)
C4 C8 Si2 118.4(2)
C7 C8 Fe1 68.82(16)
C4 C8 Fe1 79.46(18)
Si2 C8 Fe1 131.90(15)
C6 C9 C10 110.1(3)
C6 C9 H9A 109.6
C10 C9 H9A 109.6
C6 C9 H9B 109.6
C10 C9 H9B 109.6
H9A C9 H9B 108.2
C11 C10 C9 111.6(3)
C11 C10 H10A 109.3
C9 C10 H10A 109.3
C11 C10 H10B 109.3
C9 C10 H10B 109.3
H10A C10 H10B 108.0
C10 C11 C12 114.8(3)
C10 C11 H11A 108.6
C12 C11 H11A 108.6
C10 C11 H11B 108.6
C12 C11 H11B 108.6
H11A C11 H11B 107.5
C7 C12 C11 113.5(3)
C7 C12 H12A 108.9
C11 C12 H12A 108.9
C7 C12 H12B 108.9
C11 C12 H12B 108.9
H12A C12 H12B 107.7
C25 Si1 C5 111.1(5)
C25 Si1 C13 107.4(6)
C5 Si1 C13 103.36(14)
C25 Si1 C19 113.1(4)
C5 Si1 C19 111.82(13)
C13 Si1 C19 109.49(13)
C25 Si1 C25B 10.0(7)
C5 Si1 C25B 117.9(5)
C13 Si1 C25B 111.1(6)
C19 Si1 C25B 103.2(4)
C14 C13 C18 117.4(3)
C14 C13 Si1 122.2(2)
C18 C13 Si1 120.4(2)
C13 C14 C15 122.1(3)
C13 C14 H14A 119.0
C15 C14 H14A 119.0
C16 C15 C14 119.6(3)
C16 C15 H15A 120.2
C14 C15 H15A 120.2
C17 C16 C15 119.6(3)
C17 C16 H16A 120.2
C15 C16 H16A 120.2
C16 C17 C18 120.3(3)
C16 C17 H17A 119.8
C18 C17 H17A 119.8
C17 C18 C13 121.0(3)
C17 C18 H18A 119.5
C13 C18 H18A 119.5
C20 C19 C24 117.9(3)
C20 C19 Si1 120.5(2)
C24 C19 Si1 121.6(2)
C21 C20 C19 121.5(3)
C21 C20 H20A 119.3
C19 C20 H20A 119.3
C22 C21 C20 119.6(3)
C22 C21 H21A 120.2
C20 C21 H21A 120.2
C23 C22 C21 120.1(3)
C23 C22 H22A 119.9
C21 C22 H22A 119.9
C22 C23 C24 119.7(3)
C22 C23 H23A 120.1
C24 C23 H23A 120.1
C23 C24 C19 121.2(3)
C23 C24 H24A 119.4
C19 C24 H24A 119.4
C30 C25 C26 115.5(7)
C30 C25 Si1 125.0(9)
C26 C25 Si1 119.4(9)
C27 C26 C25 121.7(8)
C27 C26 H26A 119.1
C25 C26 H26A 119.1
C28 C27 C26 119.6(8)
C28 C27 H27A 120.2
C26 C27 H27A 120.2
C29 C28 C27 120.0(8)
C29 C28 H28A 120.0
C27 C28 H28A 120.0
C28 C29 C30 120.5(9)
C28 C29 H29A 119.7
C30 C29 H29A 119.7
C29 C30 C25 122.5(9)
C29 C30 H30A 118.8
C25 C30 H30A 118.8
C31 Si2 C8 106.39(13)
C31 Si2 C43 108.86(14)
C8 Si2 C43 110.21(14)
C31 Si2 C37 108.42(15)
C8 Si2 C37 110.94(13)
C43 Si2 C37 111.84(15)
C32 C31 C36 116.8(3)
C32 C31 Si2 122.3(2)
C36 C31 Si2 120.9(2)
C33 C32 C31 121.7(3)
C33 C32 H32A 119.1
C31 C32 H32A 119.1
C32 C33 C34 120.2(3)
C32 C33 H33A 119.9
C34 C33 H33A 119.9
C35 C34 C33 119.7(3)
C35 C34 H34A 120.2
C33 C34 H34A 120.2
C34 C35 C36 119.9(3)
C34 C35 H35A 120.0
C36 C35 H35A 120.0
C35 C36 C31 121.7(3)
C35 C36 H36A 119.1
C31 C36 H36A 119.1
C42 C37 C38 116.6(3)
C42 C37 Si2 119.4(2)
C38 C37 Si2 123.9(3)
C39 C38 C37 121.4(4)
C39 C38 H38A 119.3
C37 C38 H38A 119.3
C40 C39 C38 119.9(4)
C40 C39 H39A 120.0
C38 C39 H39A 120.0
C41 C40 C39 119.9(4)
C41 C40 H40A 120.0
C39 C40 H40A 120.0
C40 C41 C42 120.5(4)
C40 C41 H41A 119.8
C42 C41 H41A 119.8
C41 C42 C37 121.7(4)
C41 C42 H42A 119.1
C37 C42 H42A 119.1
C48 C43 C44 117.1(3)
C48 C43 Si2 118.8(3)
C44 C43 Si2 124.0(3)
C43 C44 C45 120.8(4)
C43 C44 H44A 119.6
C45 C44 H44A 119.6
C46 C45 C44 120.4(4)
C46 C45 H45A 119.8
C44 C45 H45A 119.8
C45 C46 C47 119.6(4)
C45 C46 H46A 120.2
C47 C46 H46A 120.2
C46 C47 C48 120.7(4)
C46 C47 H47A 119.6
C48 C47 H47A 119.6
C47 C48 C43 121.3(4)
C47 C48 H48A 119.4
C43 C48 H48A 119.4
C50 Fe2 C51 91.97(15)
C50 Fe2 C49 96.38(15)
C51 Fe2 C49 96.60(15)
C50 Fe2 C55 118.22(13)
C51 Fe2 C55 89.92(13)
C49 Fe2 C55 144.59(14)
C50 Fe2 C54 89.76(13)
C51 Fe2 C54 120.48(13)
C49 Fe2 C54 142.22(13)
C55 Fe2 C54 40.12(11)
C50 Fe2 C56 156.43(13)
C51 Fe2 C56 96.02(13)
C49 Fe2 C56 104.64(13)
C55 Fe2 C56 39.96(11)
C54 Fe2 C56 67.09(11)
C50 Fe2 C53 98.20(13)
C51 Fe2 C53 157.32(12)
C49 Fe2 C53 102.31(13)
C55 Fe2 C53 67.41(11)
C54 Fe2 C53 39.95(10)
C56 Fe2 C53 67.25(11)
C50 Fe2 C52 134.97(13)
C51 Fe2 C52 132.16(12)
C49 Fe2 C52 87.96(12)
C55 Fe2 C52 62.84(10)
C54 Fe2 C52 62.63(11)
C56 Fe2 C52 37.76(10)
C53 Fe2 C52 37.77(11)
O5 C49 Fe2 177.1(3)
O6 C50 Fe2 177.3(3)
O7 C51 Fe2 177.6(3)
O8 C52 C56 126.0(3)
O8 C52 C53 128.0(3)
C56 C52 C53 105.9(2)
O8 C52 Fe2 138.3(2)
C56 C52 Fe2 61.88(15)
C53 C52 Fe2 62.03(15)
C54 C53 C52 106.1(2)
C54 C53 Si3 128.9(2)
C52 C53 Si3 121.4(2)
C54 C53 Fe2 68.32(16)
C52 C53 Fe2 80.20(17)
Si3 C53 Fe2 133.80(15)
C55 C54 C53 108.9(2)
C55 C54 C57 122.6(2)
C53 C54 C57 128.3(3)
C55 C54 Fe2 69.41(16)
C53 C54 Fe2 71.73(16)
C57 C54 Fe2 128.8(2)
C54 C55 C56 108.9(2)
C54 C55 C60 121.9(2)
C56 C55 C60 129.1(3)
C54 C55 Fe2 70.47(15)
C56 C55 Fe2 72.10(15)
C60 C55 Fe2 126.6(2)
C55 C56 C52 106.5(2)
C55 C56 Si4 131.3(2)
C52 C56 Si4 117.4(2)
C55 C56 Fe2 67.93(16)
C52 C56 Fe2 80.36(17)
Si4 C56 Fe2 137.03(15)
C54 C57 C58 111.5(3)
C54 C57 C58B 110.2(8)
C58 C57 C58B 28.5(12)
C54 C57 H57A 109.3
C58 C57 H57A 109.3
C58B C57 H57A 131.6
C54 C57 H57B 109.3
C58 C57 H57B 109.3
C58B C57 H57B 83.9
H57A C57 H57B 108.0
C54 C57 H57C 109.6
C58 C57 H57C 83.1
C58B C57 H57C 109.6
H57A C57 H57C 29.0
H57B C57 H57C 130.5
C54 C57 H57D 109.6
C58 C57 H57D 130.2
C58B C57 H57D 109.6
H57A C57 H57D 81.6
H57B C57 H57D 28.5
H57C C57 H57D 108.1
C59 C58 C57 112.6(6)
C59 C58 H58A 109.1
C57 C58 H58A 109.1
C59 C58 H58B 109.1
C57 C58 H58B 109.1
H58A C58 H58B 107.8
C58 C59 C60 109.7(7)
C58 C59 H59A 109.7
C60 C59 H59A 109.7
C58 C59 H59B 109.7
C60 C59 H59B 109.7
H59A C59 H59B 108.2
C59B C60 C55 110.5(7)
C59B C60 C59 31.6(12)
C55 C60 C59 109.9(3)
C59B C60 H60A 132.6
C55 C60 H60A 109.7
C59 C60 H60A 109.7
C59B C60 H60B 80.5
C55 C60 H60B 109.7
C59 C60 H60B 109.7
H60A C60 H60B 108.2
C59B C60 H60C 109.6
C55 C60 H60C 109.6
C59 C60 H60C 133.3
H60A C60 H60C 78.9
H60B C60 H60C 31.8
C59B C60 H60D 109.6
C55 C60 H60D 109.6
C59 C60 H60D 80.9
H60A C60 H60D 31.6
H60B C60 H60D 132.3
H60C C60 H60D 108.1
C53 Si3 C61 107.63(13)
C53 Si3 C67 113.07(13)
C61 Si3 C67 108.91(13)
C53 Si3 C73 111.17(13)
C61 Si3 C73 106.78(14)
C67 Si3 C73 109.05(14)
C62 C61 C66 116.4(3)
C62 C61 Si3 123.8(2)
C66 C61 Si3 119.8(2)
C63 C62 C61 121.7(3)
C63 C62 H62A 119.2
C61 C62 H62A 119.2
C64 C63 C62 120.1(3)
C64 C63 H63A 119.9
C62 C63 H63A 119.9
C65 C64 C63 119.4(3)
C65 C64 H64A 120.3
C63 C64 H64A 120.3
C64 C65 C66 120.5(3)
C64 C65 H65A 119.8
C66 C65 H65A 119.8
C65 C66 C61 121.9(3)
C65 C66 H66A 119.0
C61 C66 H66A 119.0
C68 C67 C72 117.5(3)
C68 C67 Si3 124.0(2)
C72 C67 Si3 118.2(2)
C69 C68 C67 120.9(3)
C69 C68 H68A 119.5
C67 C68 H68A 119.5
C70 C69 C68 120.6(3)
C70 C69 H69A 119.7
C68 C69 H69A 119.7
C69 C70 C71 119.8(3)
C69 C70 H70A 120.1
C71 C70 H70A 120.1
C70 C71 C72 120.1(3)
C70 C71 H71A 120.0
C72 C71 H71A 120.0
C71 C72 C67 121.1(3)
C71 C72 H72A 119.5
C67 C72 H72A 119.5
C78 C73 C74 117.3(3)
C78 C73 Si3 120.7(3)
C74 C73 Si3 121.9(2)
C75 C74 C73 121.2(3)
C75 C74 H74A 119.4
C73 C74 H74A 119.4
C76 C75 C74 120.1(4)
C76 C75 H75A 119.9
C74 C75 H75A 119.9
C77 C76 C75 119.9(3)
C77 C76 H76A 120.1
C75 C76 H76A 120.1
C76 C77 C78 120.1(4)
C76 C77 H77A 119.9
C78 C77 H77A 119.9
C73 C78 C77 121.4(4)
C73 C78 H78A 119.3
C77 C78 H78A 119.3
C85 Si4 C91 108.69(14)
C85 Si4 C79 112.84(13)
C91 Si4 C79 108.71(14)
C85 Si4 C56 107.35(13)
C91 Si4 C56 115.17(13)
C79 Si4 C56 104.15(13)
C84 C79 C80 116.9(3)
C84 C79 Si4 121.0(2)
C80 C79 Si4 122.0(2)
C81 C80 C79 121.5(3)
C81 C80 H80A 119.3
C79 C80 H80A 119.3
C82 C81 C80 120.2(3)
C82 C81 H81A 119.9
C80 C81 H81A 119.9
C81 C82 C83 119.5(3)
C81 C82 H82A 120.2
C83 C82 H82A 120.2
C82 C83 C84 120.2(3)
C82 C83 H83A 119.9
C84 C83 H83A 119.9
C83 C84 C79 121.7(3)
C83 C84 H84A 119.1
C79 C84 H84A 119.1
C90 C85 C86 117.8(3)
C90 C85 Si4 121.7(2)
C86 C85 Si4 119.8(2)
C87 C86 C85 121.2(3)
C87 C86 H86A 119.4
C85 C86 H86A 119.4
C86 C87 C88 119.8(3)
C86 C87 H87A 120.1
C88 C87 H87A 120.1
C89 C88 C87 120.1(3)
C89 C88 H88A 119.9
C87 C88 H88A 119.9
C88 C89 C90 120.7(3)
C88 C89 H89A 119.6
C90 C89 H89A 119.6
C89 C90 C85 120.3(3)
C89 C90 H90A 119.9
C85 C90 H90A 119.9
C92 C91 C96 117.5(3)
C92 C91 Si4 120.3(2)
C96 C91 Si4 122.0(2)
C93 C92 C91 121.7(3)
C93 C92 H92A 119.2
C91 C92 H92A 119.2
C94 C93 C92 119.2(4)
C94 C93 H93A 120.4
C92 C93 H93A 120.4
C95 C94 C93 120.3(3)
C95 C94 H94A 119.8
C93 C94 H94A 119.8
C94 C95 C96 120.6(3)
C94 C95 H95A 119.7
C96 C95 H95A 119.7
C95 C96 C91 120.6(3)
C95 C96 H96A 119.7
C91 C96 H96A 119.7
C26B C25B C30B 120.0
C26B C25B Si1 119.4(7)
C30B C25B Si1 120.0(7)
C25B C26B C27B 120.0
C25B C26B H26B 120.0
C27B C26B H26B 120.0
C26B C27B C28B 120.0
C26B C27B H27B 120.0
C28B C27B H27B 120.0
C29B C28B C27B 120.0
C29B C28B H28B 120.0
C27B C28B H28B 120.0
C28B C29B C30B 120.0
C28B C29B H29B 120.0
C30B C29B H29B 120.0
C29B C30B C25B 120.0
C29B C30B H30B 120.0
C25B C30B H30B 120.0
C60 C59B C58B 114(2)
C60 C59B H59C 108.8
C58B C59B H59C 108.8
C60 C59B H59D 108.8
C58B C59B H59D 108.8
H59C C59B H59D 107.7
C59B C58B C57 105(2)
C59B C58B H58C 110.7
C57 C58B H58C 110.7
C59B C58B H58D 110.7
C57 C58B H58D 110.7
H58C C58B H58D 108.8

loop_
_geom_bond_atom_site_label_1
_geom_bond_atom_site_label_2
_geom_bond_distance
Fe1 C3 1.777(4)
Fe1 C1 1.783(4)
Fe1 C2 1.830(3)
Fe1 C6 2.075(3)
Fe1 C7 2.104(3)
Fe1 C5 2.122(3)
Fe1 C8 2.136(3)
Fe1 C4 2.367(3)
C1 O1 1.137(4)
C2 O2 1.133(4)
C3 O3 1.153(4)
O4 C4 1.231(3)
C4 C8 1.482(4)
C4 C5 1.485(4)
C5 C6 1.441(4)
C5 Si1 1.876(3)
C6 C7 1.429(4)
C6 C9 1.513(4)
C7 C8 1.448(4)
C7 C12 1.500(4)
C8 Si2 1.880(3)
C9 C10 1.526(4)
C9 H9A 0.9900
C9 H9B 0.9900
C10 C11 1.518(5)
C10 H10A 0.9900
C10 H10B 0.9900
C11 C12 1.535(4)
C11 H11A 0.9900
C11 H11B 0.9900
C12 H12A 0.9900
C12 H12B 0.9900
Si1 C25 1.861(11)
Si1 C13 1.880(3)
Si1 C19 1.883(3)
Si1 C25B 1.898(9)
C13 C14 1.384(4)
C13 C18 1.399(4)
C14 C15 1.391(5)
C14 H14A 0.9500
C15 C16 1.382(5)
C15 H15A 0.9500
C16 C17 1.381(6)
C16 H16A 0.9500
C17 C18 1.392(5)
C17 H17A 0.9500
C18 H18A 0.9500
C19 C20 1.392(4)
C19 C24 1.395(4)
C20 C21 1.390(4)
C20 H20A 0.9500
C21 C22 1.388(5)
C21 H21A 0.9500
C22 C23 1.385(5)
C22 H22A 0.9500
C23 C24 1.392(4)
C23 H23A 0.9500
C24 H24A 0.9500
C25 C30 1.396(10)
C25 C26 1.417(10)
C26 C27 1.407(12)
C26 H26A 0.9500
C27 C28 1.384(12)
C27 H27A 0.9500
C28 C29 1.357(14)
C28 H28A 0.9500
C29 C30 1.396(11)
C29 H29A 0.9500
C30 H30A 0.9500
Si2 C31 1.877(3)
Si2 C43 1.880(3)
Si2 C37 1.881(3)
C31 C32 1.399(4)
C31 C36 1.403(4)
C32 C33 1.382(5)
C32 H32A 0.9500
C33 C34 1.388(5)
C33 H33A 0.9500
C34 C35 1.378(5)
C34 H34A 0.9500
C35 C36 1.391(5)
C35 H35A 0.9500
C36 H36A 0.9500
C37 C42 1.390(5)
C37 C38 1.408(5)
C38 C39 1.387(5)
C38 H38A 0.9500
C39 C40 1.379(6)
C39 H39A 0.9500
C40 C41 1.362(6)
C40 H40A 0.9500
C41 C42 1.387(5)
C41 H41A 0.9500
C42 H42A 0.9500
C43 C48 1.390(5)
C43 C44 1.393(5)
C44 C45 1.401(6)
C44 H44A 0.9500
C45 C46 1.361(7)
C45 H45A 0.9500
C46 C47 1.362(7)
C46 H46A 0.9500
C47 C48 1.386(5)
C47 H47A 0.9500
C48 H48A 0.9500
Fe2 C50 1.787(4)
Fe2 C51 1.787(3)
Fe2 C49 1.827(3)
Fe2 C55 2.078(3)
Fe2 C54 2.092(3)
Fe2 C56 2.133(3)
Fe2 C53 2.137(3)
Fe2 C52 2.385(3)
C49 O5 1.133(4)
C50 O6 1.143(4)
C51 O7 1.140(4)
O8 C52 1.238(3)
C52 C56 1.481(4)
C52 C53 1.482(4)
C53 C54 1.445(4)
C53 Si3 1.877(3)
C54 C55 1.430(4)
C54 C57 1.509(4)
C55 C56 1.440(4)
C55 C60 1.517(4)
C56 Si4 1.887(3)
C57 C58 1.526(6)
C57 C58B 1.599(19)
C57 H57A 0.9900
C57 H57B 0.9900
C57 H57C 0.9900
C57 H57D 0.9900
C58 C59 1.506(12)
C58 H58A 0.9900
C58 H58B 0.9900
C59 C60 1.541(6)
C59 H59A 0.9900
C59 H59B 0.9900
C60 C59B 1.502(19)
C60 H60A 0.9900
C60 H60B 0.9900
C60 H60C 0.9900
C60 H60D 0.9900
Si3 C61 1.877(3)
Si3 C67 1.879(3)
Si3 C73 1.883(3)
C61 C62 1.398(4)
C61 C66 1.400(4)
C62 C63 1.385(5)
C62 H62A 0.9500
C63 C64 1.385(5)
C63 H63A 0.9500
C64 C65 1.372(5)
C64 H64A 0.9500
C65 C66 1.379(5)
C65 H65A 0.9500
C66 H66A 0.9500
C67 C68 1.394(4)
C67 C72 1.403(4)
C68 C69 1.394(4)
C68 H68A 0.9500
C69 C70 1.370(5)
C69 H69A 0.9500
C70 C71 1.382(5)
C70 H70A 0.9500
C71 C72 1.388(4)
C71 H71A 0.9500
C72 H72A 0.9500
C73 C78 1.394(5)
C73 C74 1.401(5)
C74 C75 1.395(5)
C74 H74A 0.9500
C75 C76 1.379(6)
C75 H75A 0.9500
C76 C77 1.377(6)
C76 H76A 0.9500
C77 C78 1.395(5)
C77 H77A 0.9500
C78 H78A 0.9500
Si4 C85 1.872(3)
Si4 C91 1.877(3)
Si4 C79 1.877(3)
C79 C84 1.392(4)
C79 C80 1.395(4)
C80 C81 1.388(5)
C80 H80A 0.9500
C81 C82 1.374(5)
C81 H81A 0.9500
C82 C83 1.378(5)
C82 H82A 0.9500
C83 C84 1.383(5)
C83 H83A 0.9500
C84 H84A 0.9500
C85 C90 1.401(4)
C85 C86 1.406(5)
C86 C87 1.382(4)
C86 H86A 0.9500
C87 C88 1.383(5)
C87 H87A 0.9500
C88 C89 1.372(5)
C88 H88A 0.9500
C89 C90 1.391(4)
C89 H89A 0.9500
C90 H90A 0.9500
C91 C92 1.399(5)
C91 C96 1.403(4)
C92 C93 1.394(5)
C92 H92A 0.9500
C93 C94 1.384(5)
C93 H93A 0.9500
C94 C95 1.373(6)
C94 H94A 0.9500
C95 C96 1.389(5)
C95 H95A 0.9500
C96 H96A 0.9500
C25B C26B 1.3900
C25B C30B 1.3900
C26B C27B 1.3900
C26B H26B 0.9500
C27B C28B 1.3900
C27B H27B 0.9500
C28B C29B 1.3900
C28B H28B 0.9500
C29B C30B 1.3900
C29B H29B 0.9500
C30B H30B 0.9500
C59B C58B 1.52(5)
C59B H59C 0.9900
C59B H59D 0.9900
C58B H58C 0.9900
C58B H58D 0.9900

loop_
_geom_torsion_atom_site_label_1
_geom_torsion_atom_site_label_2
_geom_torsion_atom_site_label_3
_geom_torsion_atom_site_label_4
_geom_torsion
C3 Fe1 C1 O1 96(4)
C2 Fe1 C1 O1 -168(4)
C6 Fe1 C1 O1 1(4)
C7 Fe1 C1 O1 -29(4)
C5 Fe1 C1 O1 -14(4)
C8 Fe1 C1 O1 -68(4)
C4 Fe1 C1 O1 -75(4)
C3 Fe1 C2 O2 23(12)
C1 Fe1 C2 O2 -72(12)
C6 Fe1 C2 O2 126(12)
C7 Fe1 C2 O2 -168(12)
C5 Fe1 C2 O2 120(12)
C8 Fe1 C2 O2 -171(12)
C4 Fe1 C2 O2 153(12)
C1 Fe1 C3 O3 -155(17)
C2 Fe1 C3 O3 106(17)
C6 Fe1 C3 O3 -40(17)
C7 Fe1 C3 O3 -66(17)
C5 Fe1 C3 O3 0(17)
C8 Fe1 C3 O3 -30(17)
C4 Fe1 C3 O3 17(17)
C3 Fe1 C4 O4 89.1(4)
C1 Fe1 C4 O4 -103.3(4)
C2 Fe1 C4 O4 -4.1(3)
C6 Fe1 C4 O4 158.4(4)
C7 Fe1 C4 O4 -156.5(4)
C5 Fe1 C4 O4 116.4(4)
C8 Fe1 C4 O4 -114.9(4)
C3 Fe1 C4 C8 -156.06(19)
C1 Fe1 C4 C8 11.6(3)
C2 Fe1 C4 C8 110.75(18)
C6 Fe1 C4 C8 -86.71(18)
C7 Fe1 C4 C8 -41.63(16)
C5 Fe1 C4 C8 -128.7(2)
C3 Fe1 C4 C5 -27.3(2)
C1 Fe1 C4 C5 140.3(2)
C2 Fe1 C4 C5 -120.51(19)
C6 Fe1 C4 C5 42.03(17)
C7 Fe1 C4 C5 87.11(18)
C8 Fe1 C4 C5 128.7(2)
O4 C4 C5 C6 168.0(3)
C8 C4 C5 C6 -17.5(3)
Fe1 C4 C5 C6 -63.56(19)
O4 C4 C5 Si1 9.9(5)
C8 C4 C5 Si1 -175.6(2)
Fe1 C4 C5 Si1 138.4(2)
O4 C4 C5 Fe1 -128.5(3)
C8 C4 C5 Fe1 46.0(2)
C3 Fe1 C5 C6 -88.46(19)
C1 Fe1 C5 C6 20.6(4)
C2 Fe1 C5 C6 174.69(18)
C7 Fe1 C5 C6 37.41(16)
C8 Fe1 C5 C6 80.79(18)
C4 Fe1 C5 C6 112.1(2)
C3 Fe1 C5 C4 159.46(18)
C1 Fe1 C5 C4 -91.5(3)
C2 Fe1 C5 C4 62.6(2)
C6 Fe1 C5 C4 -112.1(2)
C7 Fe1 C5 C4 -74.68(18)
C8 Fe1 C5 C4 -31.30(16)
C3 Fe1 C5 Si1 37.4(2)
C1 Fe1 C5 Si1 146.4(3)
C2 Fe1 C5 Si1 -59.5(2)
C6 Fe1 C5 Si1 125.9(3)
C7 Fe1 C5 Si1 163.3(2)
C8 Fe1 C5 Si1 -153.4(2)
C4 Fe1 C5 Si1 -122.1(3)
C4 C5 C6 C7 10.5(3)
Si1 C5 C6 C7 165.2(2)
Fe1 C5 C6 C7 -61.3(2)
C4 C5 C6 C9 -166.6(3)
Si1 C5 C6 C9 -11.8(5)
Fe1 C5 C6 C9 121.7(3)
C4 C5 C6 Fe1 71.7(2)
Si1 C5 C6 Fe1 -133.5(3)
C3 Fe1 C6 C7 -146.21(18)
C1 Fe1 C6 C7 -50.8(2)
C2 Fe1 C6 C7 110.3(3)
C5 Fe1 C6 C7 119.2(2)
C8 Fe1 C6 C7 37.50(16)
C4 Fe1 C6 C7 79.30(17)
C3 Fe1 C6 C5 94.59(19)
C1 Fe1 C6 C5 -170.00(19)
C2 Fe1 C6 C5 -8.9(3)
C7 Fe1 C6 C5 -119.2(2)
C8 Fe1 C6 C5 -81.70(18)
C4 Fe1 C6 C5 -39.90(17)
C3 Fe1 C6 C9 -31.0(3)
C1 Fe1 C6 C9 64.4(3)
C2 Fe1 C6 C9 -134.5(3)
C7 Fe1 C6 C9 115.2(3)
C5 Fe1 C6 C9 -125.6(3)
C8 Fe1 C6 C9 152.7(3)
C4 Fe1 C6 C9 -165.5(3)
C5 C6 C7 C8 1.0(3)
C9 C6 C7 C8 178.3(3)
Fe1 C6 C7 C8 -60.7(2)
C5 C6 C7 C12 -174.6(3)
C9 C6 C7 C12 2.8(4)
Fe1 C6 C7 C12 123.8(3)
C5 C6 C7 Fe1 61.7(2)
C9 C6 C7 Fe1 -121.0(3)
C3 Fe1 C7 C6 42.7(2)
C1 Fe1 C7 C6 134.97(19)
C2 Fe1 C7 C6 -124.1(2)
C5 Fe1 C7 C6 -37.54(16)
C8 Fe1 C7 C6 -119.0(2)
C4 Fe1 C7 C6 -79.45(17)
C3 Fe1 C7 C8 161.74(19)
C1 Fe1 C7 C8 -106.0(2)
C2 Fe1 C7 C8 -5.1(3)
C6 Fe1 C7 C8 119.0(2)
C5 Fe1 C7 C8 81.48(18)
C4 Fe1 C7 C8 39.57(16)
C3 Fe1 C7 C12 -73.6(3)
C1 Fe1 C7 C12 18.6(3)
C2 Fe1 C7 C12 119.6(3)
C6 Fe1 C7 C12 -116.3(3)
C5 Fe1 C7 C12 -153.9(3)
C8 Fe1 C7 C12 124.7(3)
C4 Fe1 C7 C12 164.2(3)
C6 C7 C8 C4 -12.1(3)
C12 C7 C8 C4 163.2(3)
Fe1 C7 C8 C4 -71.3(2)
C6 C7 C8 Si2 -172.8(2)
C12 C7 C8 Si2 2.5(5)
Fe1 C7 C8 Si2 128.0(3)
C6 C7 C8 Fe1 59.2(2)
C12 C7 C8 Fe1 -125.5(3)
O4 C4 C8 C7 -167.2(3)
C5 C4 C8 C7 18.2(3)
Fe1 C4 C8 C7 63.94(19)
O4 C4 C8 Si2 -3.3(4)
C5 C4 C8 Si2 -177.9(2)
Fe1 C4 C8 Si2 -132.2(2)
O4 C4 C8 Fe1 128.9(3)
C5 C4 C8 Fe1 -45.7(2)
C3 Fe1 C8 C7 -48.4(4)
C1 Fe1 C8 C7 75.6(2)
C2 Fe1 C8 C7 176.61(19)
C6 Fe1 C8 C7 -37.56(17)
C5 Fe1 C8 C7 -81.21(18)
C4 Fe1 C8 C7 -112.6(2)
C3 Fe1 C8 C4 64.2(4)
C1 Fe1 C8 C4 -171.79(18)
C2 Fe1 C8 C4 -70.77(18)
C6 Fe1 C8 C4 75.07(17)
C7 Fe1 C8 C4 112.6(2)
C5 Fe1 C8 C4 31.42(15)
C3 Fe1 C8 Si2 -176.9(3)
C1 Fe1 C8 Si2 -52.9(2)
C2 Fe1 C8 Si2 48.2(2)
C6 Fe1 C8 Si2 -166.0(2)
C7 Fe1 C8 Si2 -128.5(3)
C5 Fe1 C8 Si2 150.3(2)
C4 Fe1 C8 Si2 118.9(3)
C7 C6 C9 C10 25.6(4)
C5 C6 C9 C10 -157.6(3)
Fe1 C6 C9 C10 -62.5(4)
C6 C9 C10 C11 -53.9(4)
C9 C10 C11 C12 56.5(4)
C6 C7 C12 C11 -2.6(4)
C8 C7 C12 C11 -177.2(3)
Fe1 C7 C12 C11 86.2(3)
C10 C11 C12 C7 -26.9(4)
C6 C5 Si1 C25 148.5(6)
C4 C5 Si1 C25 -59.4(6)
Fe1 C5 Si1 C25 47.9(6)
C6 C5 Si1 C13 -96.5(3)
C4 C5 Si1 C13 55.5(3)
Fe1 C5 Si1 C13 162.85(19)
C6 C5 Si1 C19 21.1(3)
C4 C5 Si1 C19 173.2(2)
Fe1 C5 Si1 C19 -79.5(2)
C6 C5 Si1 C25B 140.5(6)
C4 C5 Si1 C25B -67.5(6)
Fe1 C5 Si1 C25B 39.9(6)
C25 Si1 C13 C14 147.9(5)
C5 Si1 C13 C14 30.3(3)
C19 Si1 C13 C14 -89.0(3)
C25B Si1 C13 C14 157.6(5)
C25 Si1 C13 C18 -30.8(5)
C5 Si1 C13 C18 -148.4(2)
C19 Si1 C13 C18 92.3(3)
C25B Si1 C13 C18 -21.0(5)
C18 C13 C14 C15 -1.0(5)
Si1 C13 C14 C15 -179.6(3)
C13 C14 C15 C16 0.5(5)
C14 C15 C16 C17 0.4(5)
C15 C16 C17 C18 -0.9(6)
C16 C17 C18 C13 0.5(6)
C14 C13 C18 C17 0.5(5)
Si1 C13 C18 C17 179.2(3)
C25 Si1 C19 C20 136.8(7)
C5 Si1 C19 C20 -96.9(3)
C13 Si1 C19 C20 17.1(3)
C25B Si1 C19 C20 135.4(7)
C25 Si1 C19 C24 -42.6(7)
C5 Si1 C19 C24 83.7(3)
C13 Si1 C19 C24 -162.4(3)
C25B Si1 C19 C24 -44.0(7)
C24 C19 C20 C21 -0.5(5)
Si1 C19 C20 C21 -180.0(2)
C19 C20 C21 C22 0.7(5)
C20 C21 C22 C23 -0.3(5)
C21 C22 C23 C24 -0.1(5)
C22 C23 C24 C19 0.3(5)
C20 C19 C24 C23 0.1(5)
Si1 C19 C24 C23 179.5(3)
C5 Si1 C25 C30 35.4(12)
C13 Si1 C25 C30 -77.0(11)
C19 Si1 C25 C30 162.1(9)
C25B Si1 C25 C30 170(8)
C5 Si1 C25 C26 -148.9(8)
C13 Si1 C25 C26 98.7(9)
C19 Si1 C25 C26 -22.2(12)
C25B Si1 C25 C26 -15(6)
C30 C25 C26 C27 0.9(11)
Si1 C25 C26 C27 -175.3(13)
C25 C26 C27 C28 0.1(12)
C26 C27 C28 C29 -2.7(13)
C27 C28 C29 C30 4.3(13)
C28 C29 C30 C25 -3.4(13)
C26 C25 C30 C29 0.7(11)
Si1 C25 C30 C29 176.6(15)
C7 C8 Si2 C31 106.5(3)
C4 C8 Si2 C31 -52.4(3)
Fe1 C8 Si2 C31 -154.32(19)
C7 C8 Si2 C43 -135.7(3)
C4 C8 Si2 C43 65.4(3)
Fe1 C8 Si2 C43 -36.5(2)
C7 C8 Si2 C37 -11.2(3)
C4 C8 Si2 C37 -170.1(2)
Fe1 C8 Si2 C37 88.0(2)
C8 Si2 C31 C32 -23.0(3)
C43 Si2 C31 C32 -141.7(3)
C37 Si2 C31 C32 96.4(3)
C8 Si2 C31 C36 158.2(3)
C43 Si2 C31 C36 39.4(3)
C37 Si2 C31 C36 -82.5(3)
C36 C31 C32 C33 0.1(5)
Si2 C31 C32 C33 -178.8(3)
C31 C32 C33 C34 0.9(6)
C32 C33 C34 C35 -1.4(6)
C33 C34 C35 C36 1.0(6)
C34 C35 C36 C31 -0.1(6)
C32 C31 C36 C35 -0.5(5)
Si2 C31 C36 C35 178.4(3)
C31 Si2 C37 C42 -10.9(3)
C8 Si2 C37 C42 105.6(3)
C43 Si2 C37 C42 -130.9(3)
C31 Si2 C37 C38 172.1(3)
C8 Si2 C37 C38 -71.5(3)
C43 Si2 C37 C38 52.0(3)
C42 C37 C38 C39 1.1(5)
Si2 C37 C38 C39 178.2(3)
C37 C38 C39 C40 -1.3(5)
C38 C39 C40 C41 0.8(6)
C39 C40 C41 C42 -0.1(6)
C40 C41 C42 C37 -0.1(6)
C38 C37 C42 C41 -0.3(5)
Si2 C37 C42 C41 -177.6(3)
C31 Si2 C43 C48 36.6(3)
C8 Si2 C43 C48 -79.7(3)
C37 Si2 C43 C48 156.4(3)
C31 Si2 C43 C44 -143.9(3)
C8 Si2 C43 C44 99.8(3)
C37 Si2 C43 C44 -24.1(3)
C48 C43 C44 C45 1.6(6)
Si2 C43 C44 C45 -177.9(3)
C43 C44 C45 C46 -2.0(7)
C44 C45 C46 C47 1.4(7)
C45 C46 C47 C48 -0.4(8)
C46 C47 C48 C43 0.0(7)
C44 C43 C48 C47 -0.6(6)
Si2 C43 C48 C47 178.9(3)
C50 Fe2 C49 O5 38(6)
C51 Fe2 C49 O5 -55(6)
C55 Fe2 C49 O5 -154(6)
C54 Fe2 C49 O5 136(6)
C56 Fe2 C49 O5 -153(6)
C53 Fe2 C49 O5 138(6)
C52 Fe2 C49 O5 173(6)
C51 Fe2 C50 O6 -75(7)
C49 Fe2 C50 O6 -172(7)
C55 Fe2 C50 O6 16(7)
C54 Fe2 C50 O6 46(7)
C56 Fe2 C50 O6 35(7)
C53 Fe2 C50 O6 85(7)
C52 Fe2 C50 O6 95(7)
C50 Fe2 C51 O7 106(8)
C49 Fe2 C51 O7 -157(8)
C55 Fe2 C51 O7 -12(8)
C54 Fe2 C51 O7 15(8)
C56 Fe2 C51 O7 -52(8)
C53 Fe2 C51 O7 -11(8)
C52 Fe2 C51 O7 -64(8)
C50 Fe2 C52 O8 100.6(3)
C51 Fe2 C52 O8 -93.4(3)
C49 Fe2 C52 O8 3.6(3)
C55 Fe2 C52 O8 -155.6(4)
C54 Fe2 C52 O8 159.0(4)
C56 Fe2 C52 O8 -113.7(4)
C53 Fe2 C52 O8 116.9(4)
C50 Fe2 C52 C56 -145.70(19)
C51 Fe2 C52 C56 20.3(2)
C49 Fe2 C52 C56 117.33(19)
C55 Fe2 C52 C56 -41.90(16)
C54 Fe2 C52 C56 -87.29(17)
C53 Fe2 C52 C56 -129.5(2)
C50 Fe2 C52 C53 -16.2(2)
C51 Fe2 C52 C53 149.72(19)
C49 Fe2 C52 C53 -113.22(18)
C55 Fe2 C52 C53 87.56(17)
C54 Fe2 C52 C53 42.16(15)
C56 Fe2 C52 C53 129.5(2)
O8 C52 C53 C54 165.0(3)
C56 C52 C53 C54 -18.8(3)
Fe2 C52 C53 C54 -63.89(19)
O8 C52 C53 Si3 4.7(4)
C56 C52 C53 Si3 -179.09(19)
Fe2 C52 C53 Si3 135.8(2)
O8 C52 C53 Fe2 -131.1(3)
C56 C52 C53 Fe2 45.08(19)
C50 Fe2 C53 C54 -79.71(19)
C51 Fe2 C53 C54 36.1(4)
C49 Fe2 C53 C54 -178.12(19)
C55 Fe2 C53 C54 37.52(17)
C56 Fe2 C53 C54 80.99(17)
C52 Fe2 C53 C54 111.8(2)
C50 Fe2 C53 C52 168.46(16)
C51 Fe2 C53 C52 -75.7(4)
C49 Fe2 C53 C52 70.05(18)
C55 Fe2 C53 C52 -74.32(16)
C54 Fe2 C53 C52 -111.8(2)
C56 Fe2 C53 C52 -30.84(14)
C50 Fe2 C53 Si3 44.0(2)
C51 Fe2 C53 Si3 159.8(3)
C49 Fe2 C53 Si3 -54.4(2)
C55 Fe2 C53 Si3 161.2(2)
C54 Fe2 C53 Si3 123.7(3)
C56 Fe2 C53 Si3 -155.3(2)
C52 Fe2 C53 Si3 -124.5(3)
C52 C53 C54 C55 12.5(3)
Si3 C53 C54 C55 170.8(2)
Fe2 C53 C54 C55 -59.7(2)
C52 C53 C54 C57 -162.4(3)
Si3 C53 C54 C57 -4.1(5)
Fe2 C53 C54 C57 125.4(3)
C52 C53 C54 Fe2 72.2(2)
Si3 C53 C54 Fe2 -129.5(2)
C50 Fe2 C54 C55 -137.62(18)
C51 Fe2 C54 C55 -45.5(2)
C49 Fe2 C54 C55 122.2(2)
C56 Fe2 C54 C55 37.83(16)
C53 Fe2 C54 C55 119.2(2)
C52 Fe2 C54 C55 79.44(17)
C50 Fe2 C54 C53 103.13(18)
C51 Fe2 C54 C53 -164.72(18)
C49 Fe2 C54 C53 3.0(3)
C55 Fe2 C54 C53 -119.2(2)
C56 Fe2 C54 C53 -81.41(17)
C52 Fe2 C54 C53 -39.81(16)
C50 Fe2 C54 C57 -21.8(3)
C51 Fe2 C54 C57 70.4(3)
C49 Fe2 C54 C57 -121.9(3)
C55 Fe2 C54 C57 115.9(3)
C56 Fe2 C54 C57 153.7(3)
C53 Fe2 C54 C57 -124.9(3)
C52 Fe2 C54 C57 -164.7(3)
C53 C54 C55 C56 -1.1(3)
C57 C54 C55 C56 174.2(3)
Fe2 C54 C55 C56 -62.2(2)
C53 C54 C55 C60 -177.2(3)
C57 C54 C55 C60 -1.9(5)
Fe2 C54 C55 C60 121.7(3)
C53 C54 C55 Fe2 61.1(2)
C57 C54 C55 Fe2 -123.6(3)
C50 Fe2 C55 C54 49.9(2)
C51 Fe2 C55 C54 142.09(19)
C49 Fe2 C55 C54 -116.6(3)
C56 Fe2 C55 C54 -118.4(2)
C53 Fe2 C55 C54 -37.36(16)
C52 Fe2 C55 C54 -78.87(17)
C50 Fe2 C55 C56 168.30(17)
C51 Fe2 C55 C56 -99.51(19)
C49 Fe2 C55 C56 1.8(3)
C54 Fe2 C55 C56 118.4(2)
C53 Fe2 C55 C56 81.05(17)
C52 Fe2 C55 C56 39.54(16)
C50 Fe2 C55 C60 -65.8(3)
C51 Fe2 C55 C60 26.4(3)
C49 Fe2 C55 C60 127.7(3)
C54 Fe2 C55 C60 -115.7(3)
C56 Fe2 C55 C60 125.9(3)
C53 Fe2 C55 C60 -153.1(3)
C52 Fe2 C55 C60 165.4(3)
C54 C55 C56 C52 -10.8(3)
C60 C55 C56 C52 164.9(3)
Fe2 C55 C56 C52 -72.03(19)
C54 C55 C56 Si4 -164.8(2)
C60 C55 C56 Si4 10.9(5)
Fe2 C55 C56 Si4 134.0(3)
C54 C55 C56 Fe2 61.2(2)
C60 C55 C56 Fe2 -123.1(3)
O8 C52 C56 C55 -165.5(3)
C53 C52 C56 C55 18.2(3)
Fe2 C52 C56 C55 63.40(19)
O8 C52 C56 Si4 -7.3(4)
C53 C52 C56 Si4 176.43(19)
Fe2 C52 C56 Si4 -138.4(2)
O8 C52 C56 Fe2 131.1(3)
C53 C52 C56 Fe2 -45.16(19)
C50 Fe2 C56 C55 -26.5(4)
C51 Fe2 C56 C55 82.63(19)
C49 Fe2 C56 C55 -178.92(18)
C54 Fe2 C56 C55 -37.98(16)
C53 Fe2 C56 C55 -81.48(17)
C52 Fe2 C56 C55 -112.3(2)
C50 Fe2 C56 C52 85.8(3)
C51 Fe2 C56 C52 -165.03(18)
C49 Fe2 C56 C52 -66.58(19)
C55 Fe2 C56 C52 112.3(2)
C54 Fe2 C56 C52 74.36(17)
C53 Fe2 C56 C52 30.85(15)
C50 Fe2 C56 Si4 -154.0(3)
C51 Fe2 C56 Si4 -44.9(2)
C49 Fe2 C56 Si4 53.6(2)
C55 Fe2 C56 Si4 -127.5(3)
C54 Fe2 C56 Si4 -165.5(2)
C53 Fe2 C56 Si4 151.0(2)
C52 Fe2 C56 Si4 120.2(3)
C55 C54 C57 C58 -8.7(6)
C53 C54 C57 C58 165.6(5)
Fe2 C54 C57 C58 -97.4(5)
C55 C54 C57 C58B 21.8(16)
C53 C54 C57 C58B -163.9(16)
Fe2 C54 C57 C58B -66.9(16)
C54 C57 C58 C59 42.4(10)
C58B C57 C58 C59 -50.5(19)
C57 C58 C59 C60 -66.3(10)
C54 C55 C60 C59B 13.8(16)
C56 C55 C60 C59B -161.4(16)
Fe2 C55 C60 C59B 102.2(16)
C54 C55 C60 C59 -19.9(6)
C56 C55 C60 C59 164.9(5)
Fe2 C55 C60 C59 68.5(5)
C58 C59 C60 C59B -44.8(13)
C58 C59 C60 C55 52.2(8)
C54 C53 Si3 C61 -91.6(3)
C52 C53 Si3 C61 63.8(3)
Fe2 C53 Si3 C61 171.77(19)
C54 C53 Si3 C67 148.1(3)
C52 C53 Si3 C67 -56.5(3)
Fe2 C53 Si3 C67 51.4(2)
C54 C53 Si3 C73 25.0(3)
C52 C53 Si3 C73 -179.6(2)
Fe2 C53 Si3 C73 -71.6(2)
C53 Si3 C61 C62 11.6(3)
C67 Si3 C61 C62 134.5(3)
C73 Si3 C61 C62 -107.9(3)
C53 Si3 C61 C66 -168.9(3)
C67 Si3 C61 C66 -45.9(3)
C73 Si3 C61 C66 71.7(3)
C66 C61 C62 C63 -0.2(5)
Si3 C61 C62 C63 179.4(3)
C61 C62 C63 C64 0.4(5)
C62 C63 C64 C65 0.1(6)
C63 C64 C65 C66 -0.7(6)
C64 C65 C66 C61 0.8(6)
C62 C61 C66 C65 -0.4(5)
Si3 C61 C66 C65 -180.0(3)
C53 Si3 C67 C68 32.1(3)
C61 Si3 C67 C68 -87.5(3)
C73 Si3 C67 C68 156.3(3)
C53 Si3 C67 C72 -153.7(2)
C61 Si3 C67 C72 86.7(3)
C73 Si3 C67 C72 -29.5(3)
C72 C67 C68 C69 -1.0(5)
Si3 C67 C68 C69 173.2(3)
C67 C68 C69 C70 0.1(5)
C68 C69 C70 C71 1.2(5)
C69 C70 C71 C72 -1.5(5)
C70 C71 C72 C67 0.5(5)
C68 C67 C72 C71 0.8(5)
Si3 C67 C72 C71 -173.8(3)
C53 Si3 C73 C78 -95.9(3)
C61 Si3 C73 C78 21.2(3)
C67 Si3 C73 C78 138.8(2)
C53 Si3 C73 C74 81.2(3)
C61 Si3 C73 C74 -161.6(2)
C67 Si3 C73 C74 -44.1(3)
C78 C73 C74 C75 -0.7(4)
Si3 C73 C74 C75 -177.9(2)
C73 C74 C75 C76 0.9(5)
C74 C75 C76 C77 -0.5(5)
C75 C76 C77 C78 -0.2(5)
C74 C73 C78 C77 -0.1(4)
Si3 C73 C78 C77 177.2(2)
C76 C77 C78 C73 0.5(5)
C55 C56 Si4 C85 -20.6(3)
C52 C56 Si4 C85 -172.4(2)
Fe2 C56 Si4 C85 81.4(2)
C55 C56 Si4 C91 -141.8(3)
C52 C56 Si4 C91 66.5(2)
Fe2 C56 Si4 C91 -39.8(2)
C55 C56 Si4 C79 99.2(3)
C52 C56 Si4 C79 -52.5(2)
Fe2 C56 Si4 C79 -158.74(19)
C85 Si4 C79 C84 -106.5(3)
C91 Si4 C79 C84 14.2(3)
C56 Si4 C79 C84 137.4(3)
C85 Si4 C79 C80 76.8(3)
C91 Si4 C79 C80 -162.5(3)
C56 Si4 C79 C80 -39.3(3)
C84 C79 C80 C81 1.2(5)
Si4 C79 C80 C81 178.0(3)
C79 C80 C81 C82 -1.1(6)
C80 C81 C82 C83 -0.1(6)
C81 C82 C83 C84 1.2(6)
C82 C83 C84 C79 -1.2(6)
C80 C79 C84 C83 0.0(5)
Si4 C79 C84 C83 -176.9(3)
C91 Si4 C85 C90 -145.5(3)
C79 Si4 C85 C90 -24.8(3)
C56 Si4 C85 C90 89.3(3)
C91 Si4 C85 C86 44.1(3)
C79 Si4 C85 C86 164.8(2)
C56 Si4 C85 C86 -81.1(3)
C90 C85 C86 C87 -1.8(5)
Si4 C85 C86 C87 168.9(3)
C85 C86 C87 C88 -0.5(5)
C86 C87 C88 C89 2.1(5)
C87 C88 C89 C90 -1.4(5)
C88 C89 C90 C85 -1.0(5)
C86 C85 C90 C89 2.6(4)
Si4 C85 C90 C89 -168.0(2)
C85 Si4 C91 C92 31.2(3)
C79 Si4 C91 C92 -92.0(3)
C56 Si4 C91 C92 151.6(3)
C85 Si4 C91 C96 -154.3(3)
C79 Si4 C91 C96 82.5(3)
C56 Si4 C91 C96 -33.8(3)
C96 C91 C92 C93 0.3(5)
Si4 C91 C92 C93 175.0(3)
C91 C92 C93 C94 0.0(5)
C92 C93 C94 C95 -0.2(6)
C93 C94 C95 C96 0.2(6)
C94 C95 C96 C91 0.0(6)
C92 C91 C96 C95 -0.3(5)
Si4 C91 C96 C95 -174.9(3)
C25 Si1 C25B C26B 161(8)
C5 Si1 C25B C26B -150.3(6)
C13 Si1 C25B C26B 90.7(7)
C19 Si1 C25B C26B -26.5(9)
C25 Si1 C25B C30B -10(7)
C5 Si1 C25B C30B 38.6(10)
C13 Si1 C25B C30B -80.3(8)
C19 Si1 C25B C30B 162.4(7)
C30B C25B C26B C27B 0.0
Si1 C25B C26B C27B -171.1(12)
C25B C26B C27B C28B 0.0
C26B C27B C28B C29B 0.0
C27B C28B C29B C30B 0.0
C28B C29B C30B C25B 0.0
C26B C25B C30B C29B 0.0
Si1 C25B C30B C29B 171.0(13)
C55 C60 C59B C58B -49(3)
C59 C60 C59B C58B 46(2)
C60 C59B C58B C57 69(4)
C54 C57 C58B C59B -52(3)
C58 C57 C58B C59B 46(3)
